data_7051536
loop_
_publ_author_name
'Stefanowicz, Piotr'
'Jaremko, \/Lukasz'
'Jaremko, Mariusz'
'Lis, Tadeusz'

_publ_section_title
;
 Crystal-state studies on p-toluenesulfonates of N-oxyimides---a
 possible structural basis of serine proteases inhibition
;
_journal_issue 2
_journal_name_full 'New Journal of Chemistry'
_journal_page_first 258
_journal_paper_doi 10.1039/b513741a
_journal_volume 30
_journal_year 2006
_chemical_formula_moiety 'C19 H18 N2 O7 S'
_chemical_formula_sum 'C19 H18 N2 O7 S'
_chemical_formula_weight 418.41
_chemical_melting_point 402.0(10)
_chemical_name_systematic
;
?
;
_space_group_IT_number 19
_symmetry_cell_setting orthorhombic
_symmetry_Int_Tables_number 19
_symmetry_space_group_name_Hall 'P 2ac 2ab'
_symmetry_space_group_name_H-M 'P 21 21 21'
_atom_sites_solution_hydrogens geom
_atom_sites_solution_primary direct
_atom_sites_solution_secondary difmap
_audit_creation_method SHELXL-97
_cell_angle_alpha 90.00
_cell_angle_beta 90.00
_cell_angle_gamma 90.00
_cell_formula_units_Z 4
_cell_length_a 7.900(2)
_cell_length_b 10.140(3)
_cell_length_c 23.717(4)
_cell_measurement_reflns_used 10788
_cell_measurement_temperature 100(2)
_cell_measurement_theta_max 28.39
_cell_measurement_theta_min 3.27
_cell_volume 1899.9(8)
_computing_cell_refinement 'CrysAlisRED (Oxford Diffraction, 2003)'
_computing_data_collection 'CrysAlisCCD (Oxford Diffraction, 2003)'
_computing_data_reduction CrysAlisRED
_computing_molecular_graphics
;
ORTEPIII (Burnett & Johnson, 1996), ORTEP-3 for Windows (Farrugia,
1997) and PLATON (Spek, 2003)
;
_computing_publication_material SHELXL97
_computing_structure_refinement 'SHELXL97 (Sheldrick, 1997)'
_computing_structure_solution 'SHELXS97 (Sheldrick, 1997)'
_diffrn_ambient_temperature 100(2)
_diffrn_measured_fraction_theta_full 0.997
_diffrn_measured_fraction_theta_max 0.952
_diffrn_measurement_device_type 'Oxford Xcalibur PX \k geometry'
_diffrn_measurement_method '\w and \f'
_diffrn_radiation_monochromator graphite
_diffrn_radiation_source 'fine-focus sealed tube'
_diffrn_radiation_type MoK\a
_diffrn_radiation_wavelength 0.71073
_diffrn_reflns_av_R_equivalents 0.0374
_diffrn_reflns_av_sigmaI/netI 0.0459
_diffrn_reflns_limit_h_max 10
_diffrn_reflns_limit_h_min -10
_diffrn_reflns_limit_k_max 13
_diffrn_reflns_limit_k_min -10
_diffrn_reflns_limit_l_max 31
_diffrn_reflns_limit_l_min -27
_diffrn_reflns_number 12965
_diffrn_reflns_theta_full 25.00
_diffrn_reflns_theta_max 28.39
_diffrn_reflns_theta_min 3.27
_diffrn_standards_decay_% 0
_diffrn_standards_interval_count 0
_diffrn_standards_interval_time 0
_diffrn_standards_number 0
_exptl_absorpt_coefficient_mu 0.217
_exptl_absorpt_correction_type none
_exptl_crystal_colour colourless
_exptl_crystal_density_diffrn 1.463
_exptl_crystal_density_meas ?
_exptl_crystal_density_method .
_exptl_crystal_description block
_exptl_crystal_F_000 872
_exptl_crystal_size_max 0.2
_exptl_crystal_size_mid 0.2
_exptl_crystal_size_min 0.03
_refine_diff_density_max 0.209
_refine_diff_density_min -0.326
_refine_diff_density_rms 0.046
_refine_ls_abs_structure_details 'Flack H D (1983), Acta Cryst. A39, 876-881'
_refine_ls_abs_structure_Flack 0.00(6)
_refine_ls_extinction_method none
_refine_ls_goodness_of_fit_ref 1.023
_refine_ls_hydrogen_treatment mixed
_refine_ls_matrix_type full
_refine_ls_number_parameters 308
_refine_ls_number_reflns 4431
_refine_ls_number_restraints 0
_refine_ls_restrained_S_all 1.023
_refine_ls_R_factor_all 0.0431
_refine_ls_R_factor_gt 0.0333
_refine_ls_shift/su_max 0.008
_refine_ls_shift/su_mean 0.000
_refine_ls_structure_factor_coef Fsqd
_refine_ls_weighting_details 'calc w=1/[\s^2^(Fo^2^)+(0.0350P)^2^] where P=(Fo^2^+2Fc^2^)/3'
_refine_ls_weighting_scheme calc
_refine_ls_wR_factor_gt 0.0657
_refine_ls_wR_factor_ref 0.0677
_reflns_number_gt 3822
_reflns_number_total 4431
_reflns_threshold_expression >2sigma(I)
_cod_data_source_file b513741a.txt
_cod_data_source_block compound_II
_cod_depositor_comments
;
The following automatic conversions were performed:
'_symmetry_cell_setting' value 'Orthorhombic' changed to 'orthorhombic'
according to '/home/adriana/struct/CIF-dictionaries/cif_core.dic'
dictionary named 'cif_core.dic' version 2.4.1 from 2010-06-29.

Automatic conversion script
Id: cif_fix_enum 1555 2011-01-17 13:19:09Z saulius 

The following automatic conversions were performed:

'_chemical_melting_point' value '401-403K' was changed to '402.0(10)'
- the average value was taken and precision was estimated.

Automatic conversion script
Id: cif_fix_values 1569 2011-02-09 13:29:24Z adriana 
;
_cod_original_cell_volume 1899.8(8)
_cod_database_code 7051536

loop_
_symmetry_equiv_pos_as_xyz
'x, y, z'
'-x+1/2, -y, z+1/2'
'-x, y+1/2, -z+1/2'
'x+1/2, -y+1/2, -z'

loop_
_atom_site_label
_atom_site_type_symbol
_atom_site_fract_x
_atom_site_fract_y
_atom_site_fract_z
_atom_site_U_iso_or_equiv
_atom_site_adp_type
_atom_site_occupancy
_atom_site_symmetry_multiplicity
_atom_site_calc_flag
_atom_site_refinement_flags
_atom_site_disorder_assembly
_atom_site_disorder_group
S S 1.04006(5) 0.87648(4) 0.253296(18) 0.01466(10) Uani 1 1 d . . .
O2 O 1.10036(15) 0.99810(12) 0.23063(5) 0.0174(3) Uani 1 1 d . . .
O6 O 0.43080(16) 0.89445(11) 0.16499(5) 0.0166(3) Uani 1 1 d . . .
O3 O 1.11857(15) 0.75361(12) 0.23960(5) 0.0190(3) Uani 1 1 d . . .
O4 O 0.79396(15) 1.01684(13) 0.13724(5) 0.0202(3) Uani 1 1 d . . .
O7 O 0.24619(14) 1.00068(12) 0.10645(5) 0.0167(3) Uani 1 1 d . . .
O1 O 0.84666(15) 0.84989(11) 0.22881(5) 0.0163(3) Uani 1 1 d . . .
O5 O 0.60196(16) 0.90460(12) 0.31136(5) 0.0199(3) Uani 1 1 d . . .
N1 N 0.74709(17) 0.96366(14) 0.23074(6) 0.0135(3) Uani 1 1 d . . .
N2 N 0.4408(2) 1.11553(15) 0.15246(6) 0.0151(3) Uani 1 1 d . . .
H2N H 0.398(3) 1.1790(19) 0.1425(8) 0.018 Uiso 1 1 d . . .
C1 C 0.7181(2) 1.03294(17) 0.18063(7) 0.0141(4) Uani 1 1 d . . .
C2 C 0.5750(2) 1.13024(18) 0.19385(7) 0.0138(4) Uani 1 1 d . . .
H2 H 0.622(2) 1.2192(19) 0.1901(7) 0.017 Uiso 1 1 d . . .
C3 C 0.5234(2) 1.09954(17) 0.25528(8) 0.0156(4) Uani 1 1 d . . .
H3A H 0.558(2) 1.1702(19) 0.2796(8) 0.019 Uiso 1 1 d . . .
H3B H 0.407(3) 1.0800(17) 0.2590(8) 0.019 Uiso 1 1 d . . .
C4 C 0.6204(2) 0.97729(18) 0.27168(7) 0.0154(4) Uani 1 1 d . . .
C5 C 0.3748(2) 0.99395(18) 0.14354(7) 0.0146(4) Uani 1 1 d . . .
C6 C 0.1602(2) 0.8765(2) 0.09323(7) 0.0183(4) Uani 1 1 d . . .
H6A H 0.059(3) 0.8744(19) 0.1169(8) 0.022 Uiso 1 1 d . . .
H6B H 0.229(2) 0.7963(19) 0.1055(8) 0.022 Uiso 1 1 d . . .
C11 C 1.0094(2) 0.89068(18) 0.32583(7) 0.0158(4) Uani 1 1 d . . .
C21 C 0.9593(2) 0.77909(18) 0.35596(8) 0.0183(4) Uani 1 1 d . . .
H21 H 0.953(3) 0.6919(19) 0.3366(7) 0.022 Uiso 1 1 d . . .
C31 C 0.9352(2) 0.78977(18) 0.41307(8) 0.0206(4) Uani 1 1 d . . .
H31 H 0.899(2) 0.7179(19) 0.4350(8) 0.025 Uiso 1 1 d . . .
C41 C 0.9618(3) 0.90926(18) 0.44145(7) 0.0210(4) Uani 1 1 d . . .
C51 C 1.0089(2) 1.01922(19) 0.41001(8) 0.0236(4) Uani 1 1 d . . .
H51 H 1.027(3) 1.102(2) 0.4272(8) 0.028 Uiso 1 1 d . . .
C61 C 1.0319(3) 1.01255(18) 0.35242(8) 0.0210(4) Uani 1 1 d . . .
H61 H 1.060(3) 1.0854(19) 0.3317(8) 0.025 Uiso 1 1 d . . .
C71 C 0.9442(3) 0.9156(2) 0.50469(8) 0.0303(5) Uani 1 1 d . . .
H712 H 0.8682 0.8453 0.5175 0.045 Uiso 1 1 calc R . .
H711 H 0.8975 1.0014 0.5155 0.045 Uiso 1 1 calc R . .
H713 H 1.0557 0.9040 0.5222 0.045 Uiso 1 1 calc R . .
C12 C 0.1213(2) 0.87623(18) 0.03100(7) 0.0166(4) Uani 1 1 d . . .
C22 C 0.0182(2) 0.97297(19) 0.00688(8) 0.0222(4) Uani 1 1 d . . .
H22 H -0.032(3) 1.0362(19) 0.0340(9) 0.027 Uiso 1 1 d . . .
C32 C -0.0123(3) 0.9736(2) -0.05033(9) 0.0277(5) Uani 1 1 d . . .
H32 H -0.084(3) 1.039(2) -0.0667(8) 0.033 Uiso 1 1 d . . .
C42 C 0.0511(3) 0.8745(2) -0.08416(8) 0.0290(5) Uani 1 1 d . . .
H42 H 0.027(3) 0.876(2) -0.1241(9) 0.035 Uiso 1 1 d . . .
C52 C 0.1500(3) 0.7757(2) -0.06083(8) 0.0271(5) Uani 1 1 d . . .
H52 H 0.194(3) 0.706(2) -0.0831(9) 0.033 Uiso 1 1 d . . .
C62 C 0.1869(3) 0.77851(19) -0.00362(8) 0.0216(4) Uani 1 1 d . . .
H62 H 0.252(3) 0.715(2) 0.0129(8) 0.026 Uiso 1 1 d . . .

loop_
_atom_site_aniso_label
_atom_site_aniso_U_11
_atom_site_aniso_U_22
_atom_site_aniso_U_33
_atom_site_aniso_U_23
_atom_site_aniso_U_13
_atom_site_aniso_U_12
S 0.0121(2) 0.0154(2) 0.0165(2) -0.00029(19) -0.00040(18) 0.00141(18)
O2 0.0154(6) 0.0175(6) 0.0192(7) 0.0029(5) 0.0002(5) 0.0000(5)
O6 0.0157(6) 0.0154(6) 0.0186(6) -0.0008(5) -0.0031(5) 0.0010(5)
O3 0.0168(6) 0.0182(6) 0.0221(7) -0.0008(5) -0.0001(5) 0.0048(5)
O4 0.0173(7) 0.0277(7) 0.0155(7) 0.0000(6) 0.0017(5) 0.0006(6)
O7 0.0168(6) 0.0174(6) 0.0160(6) -0.0019(5) -0.0061(5) -0.0002(5)
O1 0.0135(6) 0.0155(7) 0.0201(6) -0.0021(5) -0.0043(5) 0.0033(5)
O5 0.0200(7) 0.0204(7) 0.0194(7) 0.0045(5) 0.0024(5) -0.0006(6)
N1 0.0118(7) 0.0132(7) 0.0156(7) -0.0002(6) -0.0004(6) 0.0030(6)
N2 0.0162(8) 0.0131(7) 0.0161(8) -0.0005(6) -0.0059(6) 0.0041(7)
C1 0.0111(8) 0.0156(9) 0.0156(9) -0.0014(7) -0.0029(7) -0.0026(7)
C2 0.0113(9) 0.0147(9) 0.0154(9) 0.0003(7) -0.0038(6) -0.0015(7)
C3 0.0123(8) 0.0195(9) 0.0151(9) -0.0026(8) 0.0008(7) -0.0013(7)
C4 0.0136(8) 0.0167(9) 0.0159(9) -0.0062(7) -0.0014(7) -0.0035(7)
C5 0.0142(9) 0.0204(9) 0.0092(8) -0.0027(7) 0.0014(7) 0.0007(8)
C6 0.0182(9) 0.0197(10) 0.0170(9) -0.0021(8) -0.0023(7) -0.0044(9)
C11 0.0158(9) 0.0188(9) 0.0129(8) 0.0004(7) -0.0025(7) 0.0020(7)
C21 0.0180(9) 0.0154(9) 0.0216(10) 0.0000(7) -0.0040(8) 0.0016(8)
C31 0.0223(10) 0.0180(9) 0.0214(10) 0.0032(8) -0.0012(8) 0.0021(8)
C41 0.0183(9) 0.0252(10) 0.0195(10) -0.0023(7) -0.0053(8) 0.0026(9)
C51 0.0279(11) 0.0183(10) 0.0245(10) -0.0067(8) -0.0037(8) -0.0009(8)
C61 0.0224(9) 0.0177(9) 0.0228(10) 0.0007(8) -0.0035(8) -0.0040(9)
C71 0.0344(13) 0.0358(12) 0.0207(11) -0.0004(9) -0.0027(9) 0.0029(10)
C12 0.0167(9) 0.0172(9) 0.0158(9) -0.0003(8) -0.0031(7) -0.0056(8)
C22 0.0204(10) 0.0183(9) 0.0280(11) -0.0027(8) -0.0069(8) -0.0018(9)
C32 0.0268(11) 0.0242(11) 0.0319(12) 0.0074(9) -0.0140(9) -0.0075(9)
C42 0.0325(11) 0.0388(12) 0.0158(9) 0.0029(10) -0.0053(9) -0.0137(11)
C52 0.0292(12) 0.0328(12) 0.0193(10) -0.0092(9) 0.0039(9) -0.0063(10)
C62 0.0216(11) 0.0220(11) 0.0211(10) -0.0005(9) -0.0012(8) 0.0001(9)

loop_
_atom_type_symbol
_atom_type_description
_atom_type_scat_dispersion_real
_atom_type_scat_dispersion_imag
_atom_type_scat_source
S S 0.1246 0.1234 'International Tables Vol C Tables 4.2.6.8 and 6.1.1.4'
O O 0.0106 0.0060 'International Tables Vol C Tables 4.2.6.8 and 6.1.1.4'
N N 0.0061 0.0033 'International Tables Vol C Tables 4.2.6.8 and 6.1.1.4'
H H 0.0000 0.0000 'International Tables Vol C Tables 4.2.6.8 and 6.1.1.4'
C C 0.0033 0.0016 'International Tables Vol C Tables 4.2.6.8 and 6.1.1.4'

loop_
_geom_angle_atom_site_label_1
_geom_angle_atom_site_label_2
_geom_angle_atom_site_label_3
_geom_angle
_geom_angle_site_symmetry_1
_geom_angle_site_symmetry_3
_geom_angle_publ_flag
O2 S O3 121.52(7) . . ?
O2 S O1 108.45(7) . . ?
O3 S O1 100.29(7) . . ?
O2 S C11 110.28(8) . . ?
O3 S C11 110.89(8) . . ?
O1 S C11 103.38(7) . . ?
C5 O7 C6 116.53(14) . . ?
N1 O1 S 111.92(10) . . ?
O1 N1 C1 118.61(13) . . ?
O1 N1 C4 120.41(14) . . ?
C1 N1 C4 114.98(14) . . ?
C5 N2 C2 118.67(15) . . ?
C5 N2 H2N 123.0(15) . . ?
C2 N2 H2N 116.6(15) . . ?
O4 C1 N1 125.27(16) . . ?
O4 C1 C2 129.06(16) . . ?
N1 C1 C2 105.67(14) . . ?
N2 C2 C1 109.51(14) . . ?
N2 C2 C3 115.09(14) . . ?
C1 C2 C3 104.95(13) . . ?
N2 C2 H2 108.0(10) . . ?
C1 C2 H2 107.2(11) . . ?
C3 C2 H2 111.8(10) . . ?
C4 C3 C2 105.94(14) . . ?
C4 C3 H3A 108.1(11) . . ?
C2 C3 H3A 109.9(11) . . ?
C4 C3 H3B 107.4(11) . . ?
C2 C3 H3B 112.8(11) . . ?
H3A C3 H3B 112.4(16) . . ?
O5 C4 N1 124.60(17) . . ?
O5 C4 C3 130.00(16) . . ?
N1 C4 C3 105.39(14) . . ?
O6 C5 O7 126.26(16) . . ?
O6 C5 N2 123.42(16) . . ?
O7 C5 N2 110.27(15) . . ?
O7 C6 C12 107.80(14) . . ?
O7 C6 H6A 106.0(11) . . ?
C12 C6 H6A 113.3(11) . . ?
O7 C6 H6B 112.2(10) . . ?
C12 C6 H6B 112.7(10) . . ?
H6A C6 H6B 104.8(15) . . ?
C21 C11 C61 121.42(16) . . ?
C21 C11 S 118.54(13) . . ?
C61 C11 S 120.02(14) . . ?
C31 C21 C11 118.75(17) . . ?
C31 C21 H21 121.1(10) . . ?
C11 C21 H21 119.8(11) . . ?
C21 C31 C41 121.42(18) . . ?
C21 C31 H31 121.9(12) . . ?
C41 C31 H31 116.7(11) . . ?
C51 C41 C31 118.37(17) . . ?
C51 C41 C71 121.57(17) . . ?
C31 C41 C71 120.03(17) . . ?
C61 C51 C41 121.76(18) . . ?
C61 C51 H51 116.9(12) . . ?
C41 C51 H51 121.3(12) . . ?
C51 C61 C11 118.22(17) . . ?
C51 C61 H61 121.6(12) . . ?
C11 C61 H61 120.1(12) . . ?
C41 C71 H712 109.5 . . ?
C41 C71 H711 109.5 . . ?
H712 C71 H711 109.5 . . ?
C41 C71 H713 109.5 . . ?
H712 C71 H713 109.5 . . ?
H711 C71 H713 109.5 . . ?
C62 C12 C22 118.47(17) . . ?
C62 C12 C6 120.31(17) . . ?
C22 C12 C6 121.21(17) . . ?
C32 C22 C12 120.57(18) . . ?
C32 C22 H22 124.3(12) . . ?
C12 C22 H22 115.1(12) . . ?
C22 C32 C42 120.34(19) . . ?
C22 C32 H32 120.5(12) . . ?
C42 C32 H32 119.0(12) . . ?
C32 C42 C52 119.93(19) . . ?
C32 C42 H42 119.2(13) . . ?
C52 C42 H42 120.9(13) . . ?
C42 C52 C62 119.61(19) . . ?
C42 C52 H52 121.6(13) . . ?
C62 C52 H52 118.8(13) . . ?
C12 C62 C52 120.98(18) . . ?
C12 C62 H62 117.2(13) . . ?
C52 C62 H62 121.8(13) . . ?

loop_
_geom_bond_atom_site_label_1
_geom_bond_atom_site_label_2
_geom_bond_distance
_geom_bond_site_symmetry_2
_geom_bond_publ_flag
S O2 1.4270(13) . ?
S O3 1.4291(13) . ?
S O1 1.6567(13) . ?
S C11 1.7431(17) . ?
O6 C5 1.213(2) . ?
O4 C1 1.202(2) . ?
O7 C5 1.346(2) . ?
O7 C6 1.465(2) . ?
O1 N1 1.3970(18) . ?
O5 C4 1.204(2) . ?
N1 C1 1.399(2) . ?
N1 C4 1.401(2) . ?
N2 C5 1.355(2) . ?
N2 C2 1.452(2) . ?
N2 H2N 0.77(2) . ?
C1 C2 1.533(2) . ?
C2 C3 1.545(2) . ?
C2 H2 0.979(19) . ?
C3 C4 1.508(3) . ?
C3 H3A 0.96(2) . ?
C3 H3B 0.94(2) . ?
C6 C12 1.507(2) . ?
C6 H6A 0.98(2) . ?
C6 H6B 1.02(2) . ?
C11 C21 1.396(2) . ?
C11 C61 1.399(2) . ?
C21 C31 1.372(3) . ?
C21 H21 0.997(19) . ?
C31 C41 1.402(3) . ?
C31 H31 0.940(19) . ?
C41 C51 1.392(3) . ?
C41 C71 1.508(3) . ?
C51 C61 1.380(3) . ?
C51 H51 0.94(2) . ?
C61 H61 0.915(19) . ?
C71 H712 0.9800 . ?
C71 H711 0.9800 . ?
C71 H713 0.9800 . ?
C12 C62 1.387(3) . ?
C12 C22 1.397(3) . ?
C22 C32 1.378(3) . ?
C22 H22 0.99(2) . ?
C32 C42 1.380(3) . ?
C32 H32 0.95(2) . ?
C42 C52 1.385(3) . ?
C42 H42 0.97(2) . ?
C52 C62 1.388(3) . ?
C52 H52 0.95(2) . ?
C62 H62 0.91(2) . ?

loop_
_geom_hbond_atom_site_label_D
_geom_hbond_atom_site_label_H
_geom_hbond_atom_site_label_A
_geom_hbond_distance_DH
_geom_hbond_distance_HA
_geom_hbond_distance_DA
_geom_hbond_angle_DHA
_geom_hbond_site_symmetry_A
N2 H2N O5 0.77(2) 2.536(19) 3.073(2) 128.6(18) 3_655
C2 H2 O5 0.979(19) 2.581(18) 3.116(2) 114.4(13) 3_655
C3 H3A O6 0.96(2) 2.63(2) 3.556(2) 162.7(15) 3_655
C6 H6A O4 0.98(2) 2.59(2) 3.389(2) 139.2(15) 1_455

loop_
_geom_torsion_atom_site_label_1
_geom_torsion_atom_site_label_2
_geom_torsion_atom_site_label_3
_geom_torsion_atom_site_label_4
_geom_torsion
_geom_torsion_site_symmetry_1
_geom_torsion_site_symmetry_2
_geom_torsion_site_symmetry_3
_geom_torsion_site_symmetry_4
_geom_torsion_publ_flag
O2 S O1 N1 -44.15(11) . . . . ?
O3 S O1 N1 -172.51(10) . . . . ?
C11 S O1 N1 72.92(12) . . . . ?
S O1 N1 C1 103.35(14) . . . . ?
S O1 N1 C4 -105.26(14) . . . . ?
O1 N1 C1 O4 -13.4(2) . . . . ?
C4 N1 C1 O4 -166.26(16) . . . . ?
O1 N1 C1 C2 167.15(13) . . . . ?
C4 N1 C1 C2 14.25(19) . . . . ?
C5 N2 C2 C1 53.3(2) . . . . ?
C5 N2 C2 C3 -64.6(2) . . . . ?
O4 C1 C2 N2 53.1(2) . . . . ?
N1 C1 C2 N2 -127.43(15) . . . . ?
O4 C1 C2 C3 177.18(18) . . . . ?
N1 C1 C2 C3 -3.36(17) . . . . ?
N2 C2 C3 C4 113.30(16) . . . . ?
C1 C2 C3 C4 -7.14(17) . . . . ?
O1 N1 C4 O5 10.0(2) . . . . ?
C1 N1 C4 O5 162.42(17) . . . . ?
O1 N1 C4 C3 -171.32(13) . . . . ?
C1 N1 C4 C3 -18.94(19) . . . . ?
C2 C3 C4 O5 -166.41(18) . . . . ?
C2 C3 C4 N1 15.06(17) . . . . ?
C6 O7 C5 O6 3.5(2) . . . . ?
C6 O7 C5 N2 -179.08(13) . . . . ?
C2 N2 C5 O6 -6.1(2) . . . . ?
C2 N2 C5 O7 176.41(14) . . . . ?
C5 O7 C6 C12 -140.48(15) . . . . ?
O2 S C11 C21 -176.55(14) . . . . ?
O3 S C11 C21 -39.03(16) . . . . ?
O1 S C11 C21 67.68(15) . . . . ?
O2 S C11 C61 4.68(17) . . . . ?
O3 S C11 C61 142.20(14) . . . . ?
O1 S C11 C61 -111.10(15) . . . . ?
C61 C11 C21 C31 -1.3(3) . . . . ?
S C11 C21 C31 179.95(14) . . . . ?
C11 C21 C31 C41 -0.8(3) . . . . ?
C21 C31 C41 C51 1.9(3) . . . . ?
C21 C31 C41 C71 -176.34(19) . . . . ?
C31 C41 C51 C61 -0.9(3) . . . . ?
C71 C41 C51 C61 177.26(19) . . . . ?
C41 C51 C61 C11 -1.0(3) . . . . ?
C21 C11 C61 C51 2.2(3) . . . . ?
S C11 C61 C51 -179.07(14) . . . . ?
O7 C6 C12 C62 120.17(19) . . . . ?
O7 C6 C12 C22 -60.3(2) . . . . ?
C62 C12 C22 C32 -2.3(3) . . . . ?
C6 C12 C22 C32 178.15(17) . . . . ?
C12 C22 C32 C42 3.5(3) . . . . ?
C22 C32 C42 C52 -1.8(3) . . . . ?
C32 C42 C52 C62 -1.1(3) . . . . ?
C22 C12 C62 C52 -0.6(3) . . . . ?
C6 C12 C62 C52 178.95(17) . . . . ?
C42 C52 C62 C12 2.3(3) . . . . ?

loop_
_cod_related_entry_id
_cod_related_entry_database
_cod_related_entry_code
1 ChemSpider 9692099
